data_7220079
loop_
_publ_author_name
'Pan, Yanyan'
'Xing, Peiqi'
'Geng, Xiujuan'
'Zhu, Yujing'
'Liu, Faqian'
'Wang, Lei'

_publ_section_title
;
 Supramolecular Assemblies of 2-hydroxy-3-naphthoic Acid and
 N-Heterocycles via Various Strong Hydrogen Bonds and Weak
 X&#x2022;&#x2022;&#x2022;\p (X= C--H, \p) Interactions
;
_journal_name_full 'RSC Adv.'
_journal_paper_doi 10.1039/C5RA03837E
_journal_year 2015
_chemical_formula_sum 'C23 H31 N O3'
_chemical_formula_weight 369.49
_chemical_name_systematic
;
 ?
;
_space_group_crystal_system monoclinic
_space_group_IT_number 14
_space_group_name_Hall '-P 2ybc'
_space_group_name_H-M_alt 'P 1 21/c 1'
_symmetry_space_group_name_Hall '-P 2ybc'
_symmetry_space_group_name_H-M 'P 1 21/c 1'
_atom_sites_solution_hydrogens mixed
_audit_creation_method SHELXL-2013
_audit_update_record
;
2014-11-04 deposited with the CCDC.
2015-04-02 downloaded from the CCDC.
;
_cell_angle_alpha 90
_cell_angle_beta 90.01
_cell_angle_gamma 90
_cell_formula_units_Z 8
_cell_length_a 13.1744(4)
_cell_length_b 14.8970(4)
_cell_length_c 21.1083(7)
_cell_measurement_reflns_used 6715
_cell_measurement_temperature 293(2)
_cell_measurement_theta_max 25.5920
_cell_measurement_theta_min 3.0900
_cell_volume 4142.7(2)
_computing_cell_refinement 'Bruker FRAMBO'
_computing_data_collection 'Bruker FRAMBO'
_computing_data_reduction 'Bruker SHELXTL'
_computing_molecular_graphics 'Bruker SHELXTL'
_computing_publication_material 'Bruker SHELXTL'
_computing_structure_refinement 'SHELXL-2013 (Sheldrick, 2013)'
_computing_structure_solution 'SHELXL-2013 (Sheldrick, 2013)'
_diffrn_ambient_temperature 293(2)
_diffrn_measured_fraction_theta_full 0.9990
_diffrn_measured_fraction_theta_max 0.999
_diffrn_radiation_type MoK\a
_diffrn_radiation_wavelength 0.710
_diffrn_reflns_av_R_equivalents 0.0345
_diffrn_reflns_av_unetI/netI 0.0326
_diffrn_reflns_Laue_measured_fraction_full 0.977
_diffrn_reflns_Laue_measured_fraction_max 0.999
_diffrn_reflns_limit_h_max 15
_diffrn_reflns_limit_h_min -15
_diffrn_reflns_limit_k_max 17
_diffrn_reflns_limit_k_min -17
_diffrn_reflns_limit_l_max 25
_diffrn_reflns_limit_l_min -19
_diffrn_reflns_number 27764
_diffrn_reflns_point_group_measured_fraction_full 0.977
_diffrn_reflns_point_group_measured_fraction_max 0.999
_diffrn_reflns_theta_full 25.214
_diffrn_reflns_theta_max 24.999
_diffrn_reflns_theta_min 2.276
_exptl_absorpt_coefficient_mu 0.077
_exptl_absorpt_correction_T_max 1.00000
_exptl_absorpt_correction_T_min 0.92192
_exptl_absorpt_correction_type empirical
_exptl_absorpt_process_details SADABS
_exptl_crystal_colour colorless
_exptl_crystal_density_diffrn 1.185
_exptl_crystal_description block
_exptl_crystal_F_000 1600
_exptl_crystal_size_max 0.24
_exptl_crystal_size_mid 0.18
_exptl_crystal_size_min 0.15
_refine_diff_density_max 0.118
_refine_diff_density_min -0.160
_refine_diff_density_rms 0.034
_refine_ls_extinction_method none
_refine_ls_goodness_of_fit_ref 1.031
_refine_ls_hydrogen_treatment constr
_refine_ls_matrix_type full
_refine_ls_number_parameters 487
_refine_ls_number_reflns 7316
_refine_ls_number_restraints 0
_refine_ls_restrained_S_all 1.031
_refine_ls_R_factor_all 0.0734
_refine_ls_R_factor_gt 0.0447
_refine_ls_shift/su_max 0.000
_refine_ls_shift/su_mean 0.000
_refine_ls_structure_factor_coef Fsqd
_refine_ls_weighting_details
;
 w=1/[\s^2^(Fo^2^)+(0.0444P)^2^+0.6347P]
 where P=(Fo^2^+2Fc^2^)/3
;
_refine_ls_weighting_scheme calc
_refine_ls_wR_factor_gt 0.0976
_refine_ls_wR_factor_ref 0.1141
_reflns_Friedel_coverage 0.000
_reflns_number_gt 5005
_reflns_number_total 7316
_reflns_threshold_expression 'I > 2\s(I)'
_cod_data_source_file c5ra03837e2.cif
_cod_data_source_block 6
_cod_depositor_comments
;

2017-03-09
Z value and formula fixed to values more according to usual
chemical conventions.                 miguel
;
_cod_original_formula_sum 'C46 H62 N2 O6'
_cod_original_formula_weight 738.98
_cod_original_formula_units_Z 4
_cod_database_code 7220079
_shelx_space_group_comment
;
The symmetry employed for this shelxl refinement is uniquely defined
by the following loop, which should always be used as a source of
symmetry information in preference to the above space-group names.
They are only intended as comments.
;
_shelxl_version_number 2013-2

loop_
_space_group_symop_operation_xyz
'x, y, z'
'-x, y+1/2, -z+1/2'
'-x, -y, -z'
'x, -y-1/2, z-1/2'

loop_
_atom_site_label
_atom_site_type_symbol
_atom_site_fract_x
_atom_site_fract_y
_atom_site_fract_z
_atom_site_U_iso_or_equiv
_atom_site_adp_type
_atom_site_occupancy
_atom_site_site_symmetry_order
_atom_site_calc_flag
_atom_site_refinement_flags_posn
_atom_site_refinement_flags_adp
N1 N -0.06946(10) -0.11742(9) 0.03819(6) 0.0473(4) Uani 1 1 d . .
H1A H -0.0024 -0.0905 0.0386 0.057 Uiso 1 1 d R U
H1B H -0.1061 -0.0915 0.0028 0.057 Uiso 1 1 d R U
C36 C -0.12283(12) -0.08939(11) 0.09794(8) 0.0484(4) Uani 1 1 d . .
H36 H -0.0830 -0.1103 0.1343 0.058 Uiso 1 1 calc R U
C37 C -0.22804(13) -0.12902(13) 0.10243(9) 0.0563(5) Uani 1 1 d . .
H37A H -0.2239 -0.1940 0.1011 0.068 Uiso 1 1 calc R U
H37B H -0.2685 -0.1092 0.0667 0.068 Uiso 1 1 calc R U
C38 C -0.27830(15) -0.09977(14) 0.16376(10) 0.0656(5) Uani 1 1 d . .
H38A H -0.3466 -0.1240 0.1655 0.079 Uiso 1 1 calc R U
H38B H -0.2406 -0.1239 0.1993 0.079 Uiso 1 1 calc R U
C39 C -0.28286(15) 0.00131(15) 0.16928(10) 0.0700(6) Uani 1 1 d . .
H39A H -0.3087 0.0173 0.2108 0.084 Uiso 1 1 calc R U
H39B H -0.3297 0.0246 0.1378 0.084 Uiso 1 1 calc R U
C40 C -0.17988(16) 0.04452(13) 0.15991(10) 0.0674(5) Uani 1 1 d . .
H40A H -0.1372 0.0310 0.1961 0.081 Uiso 1 1 calc R U
H40B H -0.1881 0.1092 0.1578 0.081 Uiso 1 1 calc R U
C41 C -0.12740(14) 0.01220(12) 0.09990(9) 0.0572(5) Uani 1 1 d . .
H41A H -0.1641 0.0341 0.0632 0.069 Uiso 1 1 calc R U
H41B H -0.0591 0.0364 0.0983 0.069 Uiso 1 1 calc R U
C42 C -0.05660(13) -0.21613(11) 0.02507(8) 0.0501(4) Uani 1 1 d . .
H42 H -0.1233 -0.2415 0.0149 0.060 Uiso 1 1 calc R U
C43 C 0.01090(15) -0.22577(13) -0.03251(9) 0.0624(5) Uani 1 1 d . .
H43A H 0.0750 -0.1957 -0.0246 0.075 Uiso 1 1 calc R U
H43B H -0.0212 -0.1967 -0.0684 0.075 Uiso 1 1 calc R U
C44 C 0.03101(19) -0.32384(15) -0.04859(11) 0.0812(6) Uani 1 1 d . .
H44A H -0.0318 -0.3520 -0.0620 0.097 Uiso 1 1 calc R U
H44B H 0.0789 -0.3272 -0.0834 0.097 Uiso 1 1 calc R U
C45 C 0.07340(17) -0.37384(15) 0.00796(11) 0.0786(6) Uani 1 1 d . .
H45A H 0.0812 -0.4369 -0.0025 0.094 Uiso 1 1 calc R U
H45B H 0.1398 -0.3501 0.0185 0.094 Uiso 1 1 calc R U
C46 C -0.01384(15) -0.26627(12) 0.08127(9) 0.0612(5) Uani 1 1 d . .
H46A H -0.0607 -0.2622 0.1166 0.073 Uiso 1 1 calc R U
H46B H 0.0499 -0.2392 0.0941 0.073 Uiso 1 1 calc R U
C47 C 0.00348(17) -0.36435(13) 0.06436(11) 0.0764(6) Uani 1 1 d . .
H47A H 0.0328 -0.3952 0.1004 0.092 Uiso 1 1 calc R U
H47B H -0.0612 -0.3924 0.0548 0.092 Uiso 1 1 calc R U
N2 N -0.48275(10) -0.37743(8) 0.04334(6) 0.0439(3) Uani 1 1 d . .
H2A H -0.4654 -0.3950 0.0004 0.053 Uiso 1 1 d R U
H2B H -0.5323 -0.4203 0.0588 0.053 Uiso 1 1 d R U
C24 C -0.59890(16) -0.12630(13) -0.02720(11) 0.0712(6) Uani 1 1 d . .
H24A H -0.5711 -0.1338 -0.0694 0.085 Uiso 1 1 calc R U
H24B H -0.6350 -0.0696 -0.0261 0.085 Uiso 1 1 calc R U
C25 C -0.51351(16) -0.12395(12) 0.02017(11) 0.0656(5) Uani 1 1 d . .
H25A H -0.5405 -0.1090 0.0616 0.079 Uiso 1 1 calc R U
H25B H -0.4656 -0.0775 0.0082 0.079 Uiso 1 1 calc R U
C26 C -0.45873(13) -0.21353(11) 0.02382(9) 0.0544(5) Uani 1 1 d . .
H26A H -0.4269 -0.2266 -0.0166 0.065 Uiso 1 1 calc R U
H26B H -0.4060 -0.2107 0.0558 0.065 Uiso 1 1 calc R U
C27 C -0.53337(12) -0.28701(10) 0.04025(8) 0.0454(4) Uani 1 1 d . .
H27 H -0.5631 -0.2737 0.0818 0.054 Uiso 1 1 calc R U
C28 C -0.61805(13) -0.29146(12) -0.00826(9) 0.0559(5) Uani 1 1 d . .
H28A H -0.6663 -0.3375 0.0040 0.067 Uiso 1 1 calc R U
H28B H -0.5901 -0.3077 -0.0492 0.067 Uiso 1 1 calc R U
C29 C -0.67231(15) -0.20197(13) -0.01359(11) 0.0686(6) Uani 1 1 d . .
H29A H -0.7222 -0.2052 -0.0473 0.082 Uiso 1 1 calc R U
H29B H -0.7079 -0.1897 0.0257 0.082 Uiso 1 1 calc R U
C30 C -0.38922(13) -0.38672(11) 0.08320(8) 0.0484(4) Uani 1 1 d . .
H30 H -0.3369 -0.3471 0.0656 0.058 Uiso 1 1 calc R U
C31 C -0.40622(16) -0.36063(14) 0.15160(9) 0.0647(5) Uani 1 1 d . .
H31A H -0.4582 -0.3987 0.1700 0.078 Uiso 1 1 calc R U
H31B H -0.4294 -0.2989 0.1538 0.078 Uiso 1 1 calc R U
C32 C -0.30822(18) -0.37074(15) 0.18863(11) 0.0823(7) Uani 1 1 d . .
H32A H -0.2591 -0.3275 0.1731 0.099 Uiso 1 1 calc R U
H32B H -0.3210 -0.3575 0.2329 0.099 Uiso 1 1 calc R U
C33 C -0.26407(17) -0.46416(16) 0.18312(11) 0.0814(7) Uani 1 1 d . .
H33A H -0.3078 -0.5062 0.2051 0.098 Uiso 1 1 calc R U
H33B H -0.1981 -0.4655 0.2034 0.098 Uiso 1 1 calc R U
C34 C -0.25296(16) -0.49327(16) 0.11471(11) 0.0790(6) Uani 1 1 d . .
H34A H -0.2322 -0.5557 0.1133 0.095 Uiso 1 1 calc R U
H34B H -0.2003 -0.4578 0.0946 0.095 Uiso 1 1 calc R U
C35 C -0.35164(14) -0.48223(12) 0.07822(9) 0.0596(5) Uani 1 1 d . .
H35A H -0.3408 -0.4974 0.0341 0.071 Uiso 1 1 calc R U
H35B H -0.4024 -0.5228 0.0952 0.071 Uiso 1 1 calc R U
O4 O -0.39720(10) -0.10813(9) 0.42515(6) 0.0643(4) Uani 1 1 d . .
O11 O -0.19692(11) 0.06914(8) 0.34124(7) 0.0726(4) Uani 1 1 d . .
H11 H -0.2479 0.0782 0.3625 0.087 Uiso 1 1 d R U
O13 O -0.35825(10) 0.03213(9) 0.40057(7) 0.0726(4) Uani 1 1 d . .
C13 C -0.04752(18) -0.32643(18) 0.27970(11) 0.0828(7) Uani 1 1 d . .
H13 H -0.0378 -0.3875 0.2731 0.099 Uiso 1 1 calc R U
C14 C 0.02403(18) -0.2652(2) 0.25770(11) 0.0902(8) Uani 1 1 d . .
H14 H 0.0814 -0.2861 0.2367 0.108 Uiso 1 1 calc R U
C15 C 0.01141(15) -0.17530(18) 0.26645(10) 0.0772(7) Uani 1 1 d . .
H15 H 0.0600 -0.1354 0.2513 0.093 Uiso 1 1 calc R U
C16 C -0.07583(13) -0.14208(14) 0.29864(8) 0.0542(5) Uani 1 1 d . .
C17 C -0.09374(14) -0.05033(14) 0.30812(8) 0.0582(5) Uani 1 1 d . .
H17 H -0.0458 -0.0089 0.2943 0.070 Uiso 1 1 calc R U
C18 C -0.18002(13) -0.02031(12) 0.33712(8) 0.0503(4) Uani 1 1 d . .
C19 C -0.25133(12) -0.08281(11) 0.36224(7) 0.0430(4) Uani 1 1 d . .
C20 C -0.23379(12) -0.17241(11) 0.35372(7) 0.0456(4) Uani 1 1 d . .
H20 H -0.2800 -0.2135 0.3701 0.055 Uiso 1 1 calc R U
C21 C -0.14788(13) -0.20491(12) 0.32083(8) 0.0486(4) Uani 1 1 d . .
C22 C -0.13114(16) -0.29738(13) 0.31067(9) 0.0645(5) Uani 1 1 d . .
H22 H -0.1782 -0.3389 0.3255 0.077 Uiso 1 1 calc R U
C23 C -0.34299(14) -0.05185(13) 0.39875(8) 0.0503(4) Uani 1 1 d . .
O7 O -0.63537(10) 0.09856(8) 0.11797(6) 0.0665(4) Uani 1 1 d . .
H7 H -0.6824 0.1069 0.0932 0.080 Uiso 1 1 d R U
O17 O -0.87895(10) -0.06352(10) 0.07080(7) 0.0789(4) Uani 1 1 d . .
O27 O -0.79752(10) 0.06474(10) 0.05701(6) 0.0684(4) Uani 1 1 d . .
C2 C -0.59654(18) -0.26469(16) 0.27390(11) 0.0813(7) Uani 1 1 d . .
H2 H -0.6020 -0.3205 0.2933 0.098 Uiso 1 1 calc R U
C3 C -0.51654(17) -0.20790(17) 0.28973(10) 0.0764(6) Uani 1 1 d . .
H3 H -0.4695 -0.2257 0.3201 0.092 Uiso 1 1 calc R U
C4 C -0.50680(14) -0.12723(15) 0.26127(9) 0.0632(5) Uani 1 1 d . .
H4 H -0.4523 -0.0905 0.2719 0.076 Uiso 1 1 calc R U
C5 C -0.57792(12) -0.09723(12) 0.21543(8) 0.0478(4) Uani 1 1 d . .
C6 C -0.66045(13) -0.15434(12) 0.20035(8) 0.0490(4) Uani 1 1 d . .
C7 C -0.66663(16) -0.23913(14) 0.23033(10) 0.0685(6) Uani 1 1 d . .
H7A H -0.7195 -0.2779 0.2200 0.082 Uiso 1 1 calc R U
C8 C -0.73330(13) -0.12283(12) 0.15696(8) 0.0496(4) Uani 1 1 d . .
H8 H -0.7877 -0.1600 0.1468 0.059 Uiso 1 1 calc R U
C9 C -0.72789(12) -0.04032(11) 0.12901(7) 0.0435(4) Uani 1 1 d . .
C10 C -0.64409(12) 0.01594(11) 0.14403(8) 0.0455(4) Uani 1 1 d . .
C11 C -0.57160(12) -0.01276(12) 0.18602(8) 0.0501(4) Uani 1 1 d . .
H11A H -0.5170 0.0245 0.1952 0.060 Uiso 1 1 calc R U
C12 C -0.80808(13) -0.01156(14) 0.08253(8) 0.0528(5) Uani 1 1 d . .

loop_
_atom_site_aniso_label
_atom_site_aniso_U_11
_atom_site_aniso_U_22
_atom_site_aniso_U_33
_atom_site_aniso_U_23
_atom_site_aniso_U_13
_atom_site_aniso_U_12
N1 0.0379(8) 0.0488(8) 0.0552(8) 0.0111(7) -0.0055(6) -0.0053(6)
C36 0.0415(10) 0.0513(10) 0.0523(10) 0.0086(8) -0.0053(8) -0.0056(8)
C37 0.0443(10) 0.0575(11) 0.0672(12) 0.0031(10) -0.0010(9) -0.0102(9)
C38 0.0508(12) 0.0759(14) 0.0701(13) 0.0019(11) 0.0049(10) -0.0107(10)
C39 0.0633(13) 0.0811(15) 0.0655(13) -0.0009(11) 0.0018(10) 0.0043(11)
C40 0.0785(15) 0.0557(12) 0.0680(13) -0.0006(10) -0.0062(11) -0.0040(11)
C41 0.0541(11) 0.0533(11) 0.0642(12) 0.0073(9) -0.0065(9) -0.0098(9)
C42 0.0405(10) 0.0485(10) 0.0614(11) 0.0076(9) -0.0074(8) -0.0045(8)
C43 0.0675(13) 0.0638(13) 0.0560(11) 0.0069(10) -0.0045(10) 0.0023(10)
C44 0.0886(17) 0.0762(15) 0.0787(15) -0.0071(12) 0.0008(12) 0.0080(13)
C45 0.0684(14) 0.0625(13) 0.1049(18) 0.0004(13) 0.0031(13) 0.0088(11)
C46 0.0605(12) 0.0592(12) 0.0640(12) 0.0167(10) 0.0011(10) 0.0018(10)
C47 0.0697(14) 0.0586(13) 0.1007(17) 0.0236(12) 0.0017(12) 0.0021(11)
N2 0.0438(8) 0.0375(7) 0.0504(8) -0.0004(6) 0.0048(6) -0.0064(6)
C24 0.0716(14) 0.0511(12) 0.0909(15) 0.0068(11) -0.0053(12) 0.0121(10)
C25 0.0677(13) 0.0384(10) 0.0906(15) -0.0003(10) -0.0009(11) -0.0031(9)
C26 0.0509(11) 0.0398(10) 0.0725(12) 0.0011(9) -0.0039(9) -0.0078(8)
C27 0.0458(10) 0.0378(9) 0.0526(10) -0.0044(8) 0.0039(8) -0.0027(8)
C28 0.0450(10) 0.0503(11) 0.0726(12) -0.0061(9) -0.0026(9) -0.0038(9)
C29 0.0551(12) 0.0645(13) 0.0862(14) -0.0062(11) -0.0091(10) 0.0094(10)
C30 0.0434(10) 0.0445(10) 0.0573(11) 0.0068(8) 0.0006(8) -0.0069(8)
C31 0.0750(14) 0.0597(12) 0.0593(12) -0.0005(10) -0.0058(10) 0.0001(10)
C32 0.0947(17) 0.0789(16) 0.0733(14) 0.0090(12) -0.0246(12) -0.0063(13)
C33 0.0719(15) 0.0919(17) 0.0805(16) 0.0286(13) -0.0132(12) -0.0033(13)
C34 0.0611(14) 0.0814(15) 0.0944(17) 0.0244(13) 0.0073(12) 0.0105(12)
C35 0.0572(12) 0.0549(11) 0.0667(12) 0.0056(10) 0.0069(9) 0.0059(9)
O4 0.0551(8) 0.0723(9) 0.0655(8) -0.0056(7) 0.0211(7) -0.0017(7)
O11 0.0737(10) 0.0526(8) 0.0915(10) 0.0064(7) 0.0112(8) 0.0005(7)
O13 0.0664(9) 0.0583(9) 0.0932(10) -0.0077(8) 0.0179(7) 0.0182(7)
C13 0.0751(16) 0.0910(17) 0.0825(16) -0.0256(14) -0.0038(13) 0.0338(14)
C14 0.0631(15) 0.132(2) 0.0757(15) -0.0195(16) 0.0083(12) 0.0418(16)
C15 0.0499(13) 0.115(2) 0.0667(14) 0.0018(13) 0.0128(10) 0.0155(13)
C16 0.0425(10) 0.0769(14) 0.0433(10) 0.0027(9) 0.0024(8) 0.0113(10)
C17 0.0447(11) 0.0740(14) 0.0560(11) 0.0132(10) 0.0075(9) -0.0053(10)
C18 0.0488(11) 0.0508(11) 0.0513(10) 0.0044(9) -0.0020(8) 0.0006(9)
C19 0.0382(9) 0.0504(10) 0.0404(9) 0.0005(8) 0.0005(7) 0.0046(8)
C20 0.0408(10) 0.0505(11) 0.0454(9) 0.0022(8) 0.0029(7) 0.0032(8)
C21 0.0439(10) 0.0603(12) 0.0416(9) -0.0024(8) -0.0026(8) 0.0110(9)
C22 0.0644(13) 0.0639(13) 0.0651(12) -0.0096(10) -0.0035(10) 0.0178(10)
C23 0.0459(10) 0.0562(12) 0.0487(10) -0.0058(9) 0.0002(8) 0.0067(9)
O7 0.0637(9) 0.0619(9) 0.0740(9) 0.0158(7) -0.0086(7) -0.0112(7)
O17 0.0485(8) 0.0986(11) 0.0896(10) 0.0057(8) -0.0257(7) -0.0128(8)
O27 0.0686(9) 0.0710(9) 0.0655(8) 0.0101(7) -0.0183(7) 0.0069(7)
C2 0.0796(16) 0.0732(15) 0.0912(17) 0.0260(13) -0.0043(13) 0.0110(13)
C3 0.0656(14) 0.0963(18) 0.0673(13) 0.0192(13) -0.0094(11) 0.0160(13)
C4 0.0487(11) 0.0855(15) 0.0555(11) 0.0023(11) -0.0075(9) 0.0017(10)
C5 0.0387(10) 0.0610(11) 0.0435(9) -0.0022(9) 0.0003(7) 0.0025(8)
C6 0.0429(10) 0.0516(11) 0.0525(10) -0.0028(9) 0.0017(8) 0.0009(8)
C7 0.0634(13) 0.0588(13) 0.0833(14) 0.0090(11) -0.0024(11) -0.0034(10)
C8 0.0377(9) 0.0540(11) 0.0569(11) -0.0058(9) -0.0027(8) -0.0069(8)
C9 0.0340(9) 0.0529(11) 0.0436(9) -0.0054(8) 0.0004(7) 0.0018(8)
C10 0.0411(10) 0.0488(10) 0.0465(9) -0.0001(8) 0.0035(8) -0.0028(8)
C11 0.0366(9) 0.0621(12) 0.0517(10) -0.0040(9) -0.0041(8) -0.0090(8)
C12 0.0416(11) 0.0677(13) 0.0490(10) -0.0058(10) -0.0021(8) 0.0070(10)

loop_
_atom_type_symbol
_atom_type_description
_atom_type_scat_dispersion_real
_atom_type_scat_dispersion_imag
_atom_type_scat_source
C C 0.0030 0.0020 'International Tables Vol C Tables 4.2.6.8 and 6.1.1.4'
H H 0.0000 0.0000 'International Tables Vol C Tables 4.2.6.8 and 6.1.1.4'
N N 0.0060 0.0030 'International Tables Vol C Tables 4.2.6.8 and 6.1.1.4'
O O 0.0110 0.0060 'International Tables Vol C Tables 4.2.6.8 and 6.1.1.4'

loop_
_geom_angle_atom_site_label_1
_geom_angle_atom_site_label_2
_geom_angle_atom_site_label_3
_geom_angle
C36 N1 C42 118.57(12)
C36 N1 H1A 107.7
C42 N1 H1A 107.7
C36 N1 H1B 107.7
C42 N1 H1B 107.7
H1A N1 H1B 107.1
N1 C36 C37 111.94(14)
N1 C36 C41 108.60(13)
C37 C36 C41 110.64(15)
N1 C36 H36 108.5
C37 C36 H36 108.5
C41 C36 H36 108.5
C36 C37 C38 109.99(15)
C36 C37 H37A 109.7
C38 C37 H37A 109.7
C36 C37 H37B 109.7
C38 C37 H37B 109.7
H37A C37 H37B 108.2
C39 C38 C37 111.65(16)
C39 C38 H38A 109.3
C37 C38 H38A 109.3
C39 C38 H38B 109.3
C37 C38 H38B 109.3
H38A C38 H38B 108.0
C38 C39 C40 112.19(17)
C38 C39 H39A 109.2
C40 C39 H39A 109.2
C38 C39 H39B 109.2
C40 C39 H39B 109.2
H39A C39 H39B 107.9
C39 C40 C41 112.42(16)
C39 C40 H40A 109.1
C41 C40 H40A 109.1
C39 C40 H40B 109.1
C41 C40 H40B 109.1
H40A C40 H40B 107.9
C36 C41 C40 110.91(15)
C36 C41 H41A 109.5
C40 C41 H41A 109.5
C36 C41 H41B 109.5
C40 C41 H41B 109.5
H41A C41 H41B 108.0
N1 C42 C46 112.36(14)
N1 C42 C43 107.86(14)
C46 C42 C43 111.39(15)
N1 C42 H42 108.4
C46 C42 H42 108.4
C43 C42 H42 108.4
C42 C43 C44 111.86(16)
C42 C43 H43A 109.2
C44 C43 H43A 109.2
C42 C43 H43B 109.2
C44 C43 H43B 109.2
H43A C43 H43B 107.9
C45 C44 C43 111.12(18)
C45 C44 H44A 109.4
C43 C44 H44A 109.4
C45 C44 H44B 109.4
C43 C44 H44B 109.4
H44A C44 H44B 108.0
C47 C45 C44 110.49(18)
C47 C45 H45A 109.6
C44 C45 H45A 109.6
C47 C45 H45B 109.6
C44 C45 H45B 109.6
H45A C45 H45B 108.1
C42 C46 C47 110.27(17)
C42 C46 H46A 109.6
C47 C46 H46A 109.6
C42 C46 H46B 109.6
C47 C46 H46B 109.6
H46A C46 H46B 108.1
C45 C47 C46 111.47(17)
C45 C47 H47A 109.3
C46 C47 H47A 109.3
C45 C47 H47B 109.3
C46 C47 H47B 109.3
H47A C47 H47B 108.0
C30 N2 C27 118.13(12)
C30 N2 H2A 107.8
C27 N2 H2A 107.8
C30 N2 H2B 107.7
C27 N2 H2B 107.8
H2A N2 H2B 107.1
C25 C24 C29 111.65(17)
C25 C24 H24A 109.3
C29 C24 H24A 109.3
C25 C24 H24B 109.3
C29 C24 H24B 109.3
H24A C24 H24B 108.0
C24 C25 C26 111.61(16)
C24 C25 H25A 109.3
C26 C25 H25A 109.3
C24 C25 H25B 109.3
C26 C25 H25B 109.3
H25A C25 H25B 108.0
C27 C26 C25 109.79(15)
C27 C26 H26A 109.7
C25 C26 H26A 109.7
C27 C26 H26B 109.7
C25 C26 H26B 109.7
H26A C26 H26B 108.2
N2 C27 C26 111.71(13)
N2 C27 C28 108.44(13)
C26 C27 C28 110.82(14)
N2 C27 H27 108.6
C26 C27 H27 108.6
C28 C27 H27 108.6
C27 C28 C29 111.01(15)
C27 C28 H28A 109.4
C29 C28 H28A 109.4
C27 C28 H28B 109.4
C29 C28 H28B 109.4
H28A C28 H28B 108.0
C24 C29 C28 111.57(16)
C24 C29 H29A 109.3
C28 C29 H29A 109.3
C24 C29 H29B 109.3
C28 C29 H29B 109.3
H29A C29 H29B 108.0
N2 C30 C35 108.52(13)
N2 C30 C31 112.99(14)
C35 C30 C31 110.93(15)
N2 C30 H30 108.1
C35 C30 H30 108.1
C31 C30 H30 108.1
C30 C31 C32 109.91(17)
C30 C31 H31A 109.7
C32 C31 H31A 109.7
C30 C31 H31B 109.7
C32 C31 H31B 109.7
H31A C31 H31B 108.2
C33 C32 C31 112.27(18)
C33 C32 H32A 109.2
C31 C32 H32A 109.2
C33 C32 H32B 109.2
C31 C32 H32B 109.2
H32A C32 H32B 107.9
C32 C33 C34 111.95(18)
C32 C33 H33A 109.2
C34 C33 H33A 109.2
C32 C33 H33B 109.2
C34 C33 H33B 109.2
H33A C33 H33B 107.9
C33 C34 C35 111.68(17)
C33 C34 H34A 109.3
C35 C34 H34A 109.3
C33 C34 H34B 109.3
C35 C34 H34B 109.3
H34A C34 H34B 107.9
C30 C35 C34 110.31(16)
C30 C35 H35A 109.6
C34 C35 H35A 109.6
C30 C35 H35B 109.6
C34 C35 H35B 109.6
H35A C35 H35B 108.1
C18 O11 H11 109.4
C22 C13 C14 120.2(2)
C22 C13 H13 119.9
C14 C13 H13 119.9
C15 C14 C13 121.1(2)
C15 C14 H14 119.5
C13 C14 H14 119.5
C14 C15 C16 120.3(2)
C14 C15 H15 119.8
C16 C15 H15 119.8
C17 C16 C21 119.06(16)
C17 C16 C15 122.89(19)
C21 C16 C15 118.05(19)
C18 C17 C16 121.55(17)
C18 C17 H17 119.2
C16 C17 H17 119.2
O11 C18 C17 119.19(17)
O11 C18 C19 120.72(15)
C17 C18 C19 120.09(17)
C20 C19 C18 118.54(15)
C20 C19 C23 120.16(15)
C18 C19 C23 121.28(15)
C19 C20 C21 122.32(16)
C19 C20 H20 118.8
C21 C20 H20 118.8
C22 C21 C16 119.42(16)
C22 C21 C20 122.28(17)
C16 C21 C20 118.29(16)
C13 C22 C21 120.9(2)
C13 C22 H22 119.6
C21 C22 H22 119.6
O4 C23 O13 124.40(16)
O4 C23 C19 119.16(16)
O13 C23 C19 116.44(17)
C10 O7 H7 109.4
C7 C2 C3 120.5(2)
C7 C2 H2 119.8
C3 C2 H2 119.8
C4 C3 C2 120.4(2)
C4 C3 H3 119.8
C2 C3 H3 119.8
C3 C4 C5 121.4(2)
C3 C4 H4 119.3
C5 C4 H4 119.3
C11 C5 C6 118.94(16)
C11 C5 C4 122.95(17)
C6 C5 C4 118.08(17)
C8 C6 C7 123.33(17)
C8 C6 C5 117.99(16)
C7 C6 C5 118.67(17)
C2 C7 C6 120.9(2)
C2 C7 H7A 119.5
C6 C7 H7A 119.5
C9 C8 C6 123.08(16)
C9 C8 H8 118.5
C6 C8 H8 118.5
C8 C9 C10 118.35(15)
C8 C9 C12 120.11(16)
C10 C9 C12 121.52(16)
O7 C10 C11 119.16(15)
O7 C10 C9 120.76(15)
C11 C10 C9 120.07(16)
C10 C11 C5 121.56(16)
C10 C11 H11A 119.2
C5 C11 H11A 119.2
O17 C12 O27 124.01(18)
O17 C12 C9 118.83(18)
O27 C12 C9 117.15(17)

loop_
_geom_bond_atom_site_label_1
_geom_bond_atom_site_label_2
_geom_bond_distance
N1 C36 1.503(2)
N1 C42 1.506(2)
N1 H1A 0.9699
N1 H1B 0.9699
C36 C37 1.510(2)
C36 C41 1.515(2)
C36 H36 0.9800
C37 C38 1.518(3)
C37 H37A 0.9700
C37 H37B 0.9700
C38 C39 1.512(3)
C38 H38A 0.9700
C38 H38B 0.9700
C39 C40 1.515(3)
C39 H39A 0.9700
C39 H39B 0.9700
C40 C41 1.521(3)
C40 H40A 0.9700
C40 H40B 0.9700
C41 H41A 0.9700
C41 H41B 0.9700
C42 C46 1.511(2)
C42 C43 1.513(2)
C42 H42 0.9800
C43 C44 1.523(3)
C43 H43A 0.9700
C43 H43B 0.9700
C44 C45 1.514(3)
C44 H44A 0.9700
C44 H44B 0.9700
C45 C47 1.512(3)
C45 H45A 0.9700
C45 H45B 0.9700
C46 C47 1.521(3)
C46 H46A 0.9700
C46 H46B 0.9700
C47 H47A 0.9700
C47 H47B 0.9700
N2 C30 1.498(2)
N2 C27 1.504(2)
N2 H2A 0.9701
N2 H2B 0.9700
C24 C25 1.505(3)
C24 C29 1.513(3)
C24 H24A 0.9700
C24 H24B 0.9700
C25 C26 1.519(2)
C25 H25A 0.9700
C25 H25B 0.9700
C26 C27 1.512(2)
C26 H26A 0.9700
C26 H26B 0.9700
C27 C28 1.516(2)
C27 H27 0.9800
C28 C29 1.517(2)
C28 H28A 0.9700
C28 H28B 0.9700
C29 H29A 0.9700
C29 H29B 0.9700
C30 C35 1.510(2)
C30 C31 1.512(2)
C30 H30 0.9800
C31 C32 1.517(3)
C31 H31A 0.9700
C31 H31B 0.9700
C32 C33 1.513(3)
C32 H32A 0.9700
C32 H32B 0.9700
C33 C34 1.515(3)
C33 H33A 0.9700
C33 H33B 0.9700
C34 C35 1.520(3)
C34 H34A 0.9700
C34 H34B 0.9700
C35 H35A 0.9700
C35 H35B 0.9700
O4 C23 1.234(2)
O11 C18 1.354(2)
O11 H11 0.8200
O13 C23 1.268(2)
C13 C22 1.352(3)
C13 C14 1.391(3)
C13 H13 0.9300
C14 C15 1.363(3)
C14 H14 0.9300
C15 C16 1.424(3)
C15 H15 0.9300
C16 C17 1.401(3)
C16 C21 1.413(2)
C17 C18 1.366(2)
C17 H17 0.9300
C18 C19 1.425(2)
C19 C20 1.367(2)
C19 C23 1.505(2)
C20 C21 1.413(2)
C20 H20 0.9300
C21 C22 1.411(2)
C22 H22 0.9300
O7 C10 1.353(2)
O7 H7 0.8201
O17 C12 1.238(2)
O27 C12 1.265(2)
C2 C7 1.358(3)
C2 C3 1.392(3)
C2 H2 0.9300
C3 C4 1.350(3)
C3 H3 0.9300
C4 C5 1.419(2)
C4 H4 0.9300
C5 C11 1.406(2)
C5 C6 1.417(2)
C6 C8 1.407(2)
C6 C7 1.415(3)
C7 H7A 0.9300
C8 C9 1.365(2)
C8 H8 0.9300
C9 C10 1.422(2)
C9 C12 1.504(2)
C10 C11 1.371(2)
C11 H11A 0.9300
